data_2016057
loop_
_publ_author_name
'Boufas, Sihem'
'Merazig, Hocine'
'Moliterni , Anna Grazia'
'Altomare, Angela'

_publ_contact_author_address
;
Laboratoire de Chimie Mol\'eculaire, du Contr\^ole
 de l'Environnement et des Mesures Physico-Chimiques
 Facult\'e des Sciences,
D\'epartement de Chimie,
Universit\'e Mentouri de Constantine
25000 Constantine
Alg\'erie
;
_publ_contact_author_email boufas_sihem@yahoo.fr
_publ_contact_author_fax '00 (213) 31 61 46 44'
_publ_contact_author_name 'Sihem, Boufas'
_publ_contact_author_phone '00 (213) 31 61 46 44'
_publ_section_title
;
 Naphthalene-1,5-diammonium bis[trifluoridostannate(II)]
;
_journal_coeditor_code LN3053
_journal_date_accepted 2007-05-15
_journal_date_recd_electronic 2007-04-14
_journal_issue 7
_journal_name_full 'Acta Crystallographica Section C'
_journal_page_first m315
_journal_page_last m317
_journal_paper_category FM
_journal_paper_doi 10.1107/S0108270107023815
_journal_volume 63
_journal_year 2007
_chemical_formula_iupac '(C10 H12 N2) [Sn F3]2'
_chemical_formula_moiety 'C10 H12 N2 2+, 2(F3 Sn -)'
_chemical_formula_structural 'C10 H12 N2 2+, 2(F3 Sn -)'
_chemical_formula_sum 'C10 H12 F6 N2 Sn2'
_chemical_formula_weight 511.6
_chemical_name_systematic
;
Naphthalene-1,5-diammonium bis[trifluoridostannate(II)]
;
_space_group_IT_number 14
_symmetry_cell_setting monoclinic
_symmetry_space_group_name_Hall '-P 2ybc'
_symmetry_space_group_name_H-M 'P 1 21/c 1'
_atom_sites_solution_hydrogens geom
_atom_sites_solution_primary direct
_atom_sites_solution_secondary difmap
_audit_creation_method 'WinGX routine-INITIALISE'
_cell_angle_alpha 90
_cell_angle_beta 104.249(7)
_cell_angle_gamma 90
_cell_formula_units_Z 4
_cell_length_a 4.8983(2)
_cell_length_b 22.8232(13)
_cell_length_c 12.5799(9)
_cell_measurement_reflns_used 3109
_cell_measurement_temperature 298(2)
_cell_measurement_theta_max 27.5
_cell_measurement_theta_min 5.1
_cell_volume 1363.10(14)
_computing_cell_refinement 'DIRAX (Duisenberg, 1992)'
_computing_data_collection 'COLLECT (Nonius, 2002)'
_computing_data_reduction 'EVAL (Nonius, 2002)'
_computing_molecular_graphics 'ORTEP-3 (Farrugia, 1997) and  Mercury (Macrae <i>et al.</i>,  2006)'
_computing_publication_material 'WinGX (Farrugia, 1999) and Parst (Nardelli, 1995)'
_computing_structure_refinement 'SHELXL97 (Sheldrick, 1997)'
_computing_structure_solution 'SIR92 (Altomare <i>et al.</i>,  1993)'
_diffrn_ambient_temperature 298(2)
_diffrn_detector_area_resol_mean 9
_diffrn_measured_fraction_theta_full 0.992
_diffrn_measured_fraction_theta_max 0.992
_diffrn_measurement_device 'Nonius KappaCCD'
_diffrn_measurement_method CCD
_diffrn_radiation_source 'fine-focus sealed tube'
_diffrn_radiation_type MoK\a
_diffrn_radiation_wavelength 0.71073
_diffrn_reflns_av_R_equivalents 0.0631
_diffrn_reflns_av_sigmaI/netI 0.0519
_diffrn_reflns_limit_h_max 4
_diffrn_reflns_limit_h_min -6
_diffrn_reflns_limit_k_max 29
_diffrn_reflns_limit_k_min -25
_diffrn_reflns_limit_l_max 16
_diffrn_reflns_limit_l_min -14
_diffrn_reflns_number 16372
_diffrn_reflns_theta_full 26.37
_diffrn_reflns_theta_max 27.5
_diffrn_reflns_theta_min 5.06
_diffrn_standards_number 0
_exptl_absorpt_coefficient_mu 3.724
_exptl_absorpt_correction_T_max 0.9292
_exptl_absorpt_correction_T_min 0.8074
_exptl_absorpt_correction_type empirical
_exptl_absorpt_process_details '(SADABS; Sheldrick,1996)'
_exptl_crystal_colour brown
_exptl_crystal_density_diffrn 2.493
_exptl_crystal_density_method 'not measured'
_exptl_crystal_description needle
_exptl_crystal_F_000 960
_exptl_crystal_size_max 0.35
_exptl_crystal_size_mid 0.10
_exptl_crystal_size_min 0.025
_refine_diff_density_max 0.552
_refine_diff_density_min -1.149
_refine_ls_extinction_method none
_refine_ls_goodness_of_fit_ref 1.025
_refine_ls_hydrogen_treatment constr
_refine_ls_matrix_type full
_refine_ls_number_parameters 189
_refine_ls_number_reflns 3109
_refine_ls_number_restraints 0
_refine_ls_restrained_S_all 1.025
_refine_ls_R_factor_gt 0.0326
_refine_ls_shift/su_max 0
_refine_ls_structure_factor_coef Fsqd
_refine_ls_weighting_details 'calc w=1/[\s^2^(Fo^2^)+(0.0297P)^2^+0.1446P] where P=(Fo^2^+2Fc^2^)/3'
_refine_ls_weighting_scheme calc
_refine_ls_wR_factor_ref 0.0699
_reflns_number_gt 2399
_reflns_number_total 3109
_reflns_threshold_expression I>2\s(I)
_cod_data_source_file ln3053.cif
_cod_data_source_block I
_cod_original_formula_sum ' C10 H12 F6 N2 Sn2'
_cod_database_code 2016057
_cod_database_fobs_code 2016057

loop_
_symmetry_equiv_pos_as_xyz
'x, y, z'
'-x, y+1/2, -z+1/2'
'-x, -y, -z'
'x, -y-1/2, z-1/2'

loop_
_atom_site_type_symbol
_atom_site_label
_atom_site_fract_x
_atom_site_fract_y
_atom_site_fract_z
_atom_site_U_iso_or_equiv
_atom_site_adp_type
_atom_site_calc_flag
_atom_site_refinement_flags
_atom_site_occupancy
Sn Sn1 0.22678(6) 0.449054(15) 0.40894(3) 0.03111(11) Uani d . 1
F F1 0.5056(6) 0.51279(12) 0.3925(2) 0.0473(7) Uani d . 1
F F2 0.2569(5) 0.42246(13) 0.2553(2) 0.0426(7) Uani d . 1
F F3 0.5322(6) 0.38841(13) 0.4644(2) 0.0518(8) Uani d . 1
Sn Sn2 0.60130(5) 0.522339(13) 0.18029(2) 0.02407(10) Uani d . 1
F F4 0.5563(5) 0.56460(12) 0.02676(19) 0.0329(6) Uani d . 1
F F5 0.7060(5) 0.60489(11) 0.2488(2) 0.0345(6) Uani d . 1
F F6 0.1958(5) 0.54892(12) 0.1594(2) 0.0396(7) Uani d . 1
N N1 0.9988(7) 0.10273(15) 0.5513(3) 0.0248(8) Uani d . 1
H H1A 1.0645 0.0919 0.6208 0.057(17) Uiso calc R 1
H H1B 1.1073 0.0878 0.5108 0.031(12) Uiso calc R 1
H H1C 0.8234 0.0896 0.5267 0.056(16) Uiso calc R 1
N N2 0.7492(7) 0.35793(16) 0.6697(3) 0.0274(8) Uani d . 1
H H2A 0.9242 0.3709 0.696 0.058(17) Uiso calc R 1
H H2B 0.6377 0.3727 0.7092 0.055(16) Uiso calc R 1
H H2C 0.6875 0.3691 0.6001 0.055(16) Uiso calc R 1
C C1 0.8799(7) 0.26108(18) 0.6074(3) 0.0198(9) Uani d . 1
C C2 0.7460(7) 0.29347(18) 0.6760(3) 0.0209(9) Uani d . 1
C C3 0.6129(8) 0.2677(2) 0.7465(3) 0.0270(10) Uani d . 1
H H3 0.5288 0.2904 0.791 0.032 Uiso calc R 1
C C4 0.6042(8) 0.2063(2) 0.7510(3) 0.0290(10) Uani d . 1
H H4 0.5129 0.1883 0.799 0.035 Uiso calc R 1
C C5 0.7270(8) 0.1723(2) 0.6864(3) 0.0262(10) Uani d . 1
H H5 0.7187 0.1317 0.6905 0.031 Uiso calc R 1
C C6 0.8671(7) 0.19910(18) 0.6132(3) 0.0197(8) Uani d . 1
C C7 1.0004(7) 0.16643(18) 0.5439(3) 0.0212(9) Uani d . 1
C C8 1.1365(8) 0.1929(2) 0.4747(3) 0.0283(10) Uani d . 1
H H8 1.2223 0.1703 0.4305 0.034 Uiso calc R 1
C C9 1.1467(8) 0.2543(2) 0.4702(3) 0.0284(10) Uani d . 1
H H9 1.2397 0.2723 0.4227 0.034 Uiso calc R 1
C C10 1.0228(8) 0.2877(2) 0.5341(3) 0.0271(10) Uani d . 1
H H10 1.0311 0.3284 0.53 0.033 Uiso calc R 1

loop_
_atom_site_aniso_label
_atom_site_aniso_U_11
_atom_site_aniso_U_22
_atom_site_aniso_U_33
_atom_site_aniso_U_12
_atom_site_aniso_U_13
_atom_site_aniso_U_23
Sn1 0.02968(17) 0.0347(2) 0.02938(18) 0.00170(13) 0.00803(13) -0.00094(14)
F1 0.0667(18) 0.0356(18) 0.0384(16) -0.0138(14) 0.0108(14) -0.0005(14)
F2 0.0550(16) 0.0445(19) 0.0248(14) -0.0014(13) 0.0032(12) -0.0078(13)
F3 0.075(2) 0.0412(19) 0.0329(15) 0.0242(15) 0.0011(14) 0.0038(14)
Sn2 0.02485(15) 0.02108(18) 0.02580(17) 0.00219(12) 0.00533(12) 0.00108(13)
F4 0.0301(12) 0.0412(17) 0.0283(13) -0.0047(10) 0.0088(10) 0.0094(12)
F5 0.0326(13) 0.0283(16) 0.0443(15) -0.0019(10) 0.0125(11) -0.0097(12)
F6 0.0249(12) 0.0556(19) 0.0406(15) 0.0068(11) 0.0123(11) 0.0142(14)
N1 0.0281(18) 0.025(2) 0.0209(19) 0.0025(15) 0.0049(15) -0.0016(16)
N2 0.0277(18) 0.030(2) 0.024(2) 0.0033(15) 0.0069(15) -0.0051(17)
C1 0.0133(17) 0.025(2) 0.020(2) 0.0014(16) 0.0020(15) 0.0002(18)
C2 0.0200(18) 0.019(2) 0.023(2) 0.0034(15) 0.0021(16) 0.0005(18)
C3 0.029(2) 0.035(3) 0.021(2) 0.0025(18) 0.0127(17) -0.0047(19)
C4 0.027(2) 0.036(3) 0.028(2) -0.0018(18) 0.0152(18) 0.007(2)
C5 0.0213(19) 0.030(3) 0.027(2) -0.0012(17) 0.0059(17) 0.000(2)
C6 0.0157(17) 0.023(2) 0.020(2) 0.0002(15) 0.0049(15) -0.0024(18)
C7 0.0187(18) 0.025(2) 0.0173(19) 0.0005(16) 0.0000(15) -0.0007(18)
C8 0.025(2) 0.039(3) 0.023(2) 0.0069(18) 0.0092(17) -0.003(2)
C9 0.031(2) 0.030(3) 0.028(2) -0.0004(19) 0.0156(18) 0.009(2)
C10 0.028(2) 0.024(3) 0.032(2) -0.0032(18) 0.0121(18) 0.004(2)

loop_
_atom_type_symbol
_atom_type_description
_atom_type_scat_dispersion_real
_atom_type_scat_dispersion_imag
_atom_type_scat_source
C C 0.0033 0.0016 'International Tables Vol C Tables 4.2.6.8 and 6.1.1.4'
H H 0 0 'International Tables Vol C Tables 4.2.6.8 and 6.1.1.4'
N N 0.0061 0.0033 'International Tables Vol C Tables 4.2.6.8 and 6.1.1.4'
F F 0.0171 0.0103 'International Tables Vol C Tables 4.2.6.8 and 6.1.1.4'
Sn Sn -0.6537 1.4246 'International Tables Vol C Tables 4.2.6.8 and 6.1.1.4'

loop_
_geom_angle_atom_site_label_1
_geom_angle_atom_site_label_2
_geom_angle_atom_site_label_3
_geom_angle_site_symmetry_3
_geom_angle
_geom_angle_publ_flag
F1 Sn1 F3 . 93.77(13) yes
F1 Sn1 F2 . 84.88(11) yes
F2 Sn1 F3 . 84.54(11) yes
F1 Sn1 F1 3_666 71.04(11) yes
F2 Sn1 F1 3_666 147.26(10) yes
F3 Sn1 F1 3_666 75.53(10) yes
Sn1 F1 Sn1 3_666 108.97(10) yes
Sn1 F1 Sn2 . 114.90(11) yes
Sn1 F2 Sn2 . 103.72(10) yes
F6 Sn2 F5 . 85.22(10) yes
F6 Sn2 F4 . 82.37(9) yes
F5 Sn2 F4 . 85.73(10) yes
F6 Sn2 F1 . 76.19(9) yes
F5 Sn2 F1 . 76.13(9) yes
F4 Sn2 F1 . 152.83(9) yes
F6 Sn2 F2 . 70.89(9) yes
F5 Sn2 F2 . 129.23(8) yes
F4 Sn2 F2 . 131.72(8) yes
F1 Sn2 F2 . 55.28(7) yes
F6 Sn2 F4 3_665 92.72(9) yes
F5 Sn2 F4 3_665 151.59(8) yes
F4 Sn2 F4 3_665 65.94(10) yes
F1 Sn2 F4 3_665 130.88(7) yes
F2 Sn2 F4 3_665 75.77(6) yes
Sn2 F4 Sn2 3_665 114.06(10) yes
Sn2 F6 Sn2 1_455 148.64(12) yes
C7 N1 H1A . 109.5 ?
C7 N1 H1B . 109.5 ?
H1A N1 H1B . 109.5 ?
C7 N1 H1C . 109.5 ?
H1A N1 H1C . 109.5 ?
H1B N1 H1C . 109.5 ?
C2 N2 H2A . 109.5 ?
C2 N2 H2B . 109.5 ?
H2A N2 H2B . 109.5 ?
C2 N2 H2C . 109.5 ?
H2A N2 H2C . 109.5 ?
H2B N2 H2C . 109.5 ?
C2 C1 C6 . 117.2(3) ?
C2 C1 C10 . 123.2(4) ?
C6 C1 C10 . 119.6(4) ?
C3 C2 C1 . 122.8(4) ?
C3 C2 N2 . 118.7(4) ?
C1 C2 N2 . 118.5(3) ?
C2 C3 C4 . 118.9(4) ?
C2 C3 H3 . 120.6 ?
C4 C3 H3 . 120.6 ?
C5 C4 C3 . 121.3(4) ?
C5 C4 H4 . 119.3 ?
C3 C4 H4 . 119.3 ?
C4 C5 C6 . 119.9(4) ?
C4 C5 H5 . 120.1 ?
C6 C5 H5 . 120.1 ?
C5 C6 C1 . 119.9(3) ?
C5 C6 C7 . 122.8(4) ?
C1 C6 C7 . 117.3(3) ?
C8 C7 C6 . 122.1(4) ?
C8 C7 N1 . 119.6(4) ?
C6 C7 N1 . 118.3(3) ?
C7 C8 C9 . 119.7(4) ?
C7 C8 H8 . 120.1 ?
C9 C8 H8 . 120.1 ?
C10 C9 C8 . 120.8(4) ?
C10 C9 H9 . 119.6 ?
C8 C9 H9 . 119.6 ?
C9 C10 C1 . 120.5(4) ?
C9 C10 H10 . 119.8 ?
C1 C10 H10 . 119.8 ?

loop_
_geom_bond_atom_site_label_1
_geom_bond_atom_site_label_2
_geom_bond_site_symmetry_2
_geom_bond_distance
_geom_bond_publ_flag
Sn1 F1 . 2.040(3) yes
Sn1 F1 3_666 2.665(3) yes
Sn1 F2 . 2.065(2) yes
Sn1 F3 . 2.031(3) yes
Sn2 F1 . 2.830(3) yes
Sn2 F2 . 3.117(3) yes
Sn2 F4 . 2.121(2) yes
Sn2 F4 3_665 3.214(3) yes
Sn2 F5 . 2.083(2) yes
Sn2 F6 . 2.031(2) yes
Sn2 F6 1_655 3.049(2) yes
Sn1 Sn1 3_666 3.8473(7) yes
Sn1 Sn2 . 4.1272(5) yes
Sn2 Sn2 3_665 4.5149(5) yes
N1 C7 . 1.457(5) ?
N1 H1A . 0.89 ?
N1 H1B . 0.89 ?
N1 H1C . 0.89 ?
N2 C2 . 1.473(5) ?
N2 H2A . 0.89 ?
N2 H2B . 0.89 ?
N2 H2C . 0.89 ?
C1 C2 . 1.414(5) ?
C1 C6 . 1.419(6) ?
C1 C10 . 1.425(5) ?
C2 C3 . 1.357(6) ?
C3 C4 . 1.406(6) ?
C3 H3 . 0.93 ?
C4 C5 . 1.365(6) ?
C4 H4 . 0.93 ?
C5 C6 . 1.415(5) ?
C5 H5 . 0.93 ?
C6 C7 . 1.423(5) ?
C7 C8 . 1.361(6) ?
C8 C9 . 1.406(6) ?
C8 H8 . 0.93 ?
C9 C10 . 1.355(6) ?
C9 H9 . 0.93 ?
C10 H10 . 0.93 ?

loop_
_geom_hbond_atom_site_label_D
_geom_hbond_atom_site_label_H
_geom_hbond_atom_site_label_A
_geom_hbond_site_symmetry_A
_geom_hbond_distance_DH
_geom_hbond_distance_HA
_geom_hbond_distance_DA
_geom_hbond_angle_DHA
N1 H1A F2 4_666 0.89 1.75 2.630(4) 168
N1 H1B F4 2_745 0.89 1.90 2.744(4) 158
N1 H1B F6 2_645 0.89 2.45 2.863(4) 109
N1 H1C F4 2_645 0.89 1.90 2.792(4) 178
N1 H1C F6 2_645 0.89 2.50 2.863(4) 105
N2 H2A F5 3_766 0.89 1.86 2.747(4) 178
N2 H2B F5 3_666 0.89 1.95 2.805(4) 160
N2 H2B F6 3_666 0.89 2.44 2.988(4) 121
N2 H2C F3 1_555 0.89 1.75 2.633(4) 174

loop_
_geom_torsion_atom_site_label_1
_geom_torsion_atom_site_label_2
_geom_torsion_atom_site_label_3
_geom_torsion_atom_site_label_4
_geom_torsion
_geom_torsion_publ_flag
C3 C2 C1 C10 -179.3(4) ?
C5 C6 C7 C8 -179.4(4) ?
C6 C1 C2 C3 1.0(5) no
C6 C1 C2 N2 -178.4(3) no
C2 C1 C10 C9 -179.9(4) no
C10 C1 C2 N2 1.3(5) no
C2 C1 C6 C5 -0.7(5) no
C2 C1 C6 C7 179.7(3) no
C10 C1 C6 C5 179.6(3) no
C10 C1 C6 C7 -0.1(5) no
C6 C1 C10 C9 -0.1(6) no
N2 C2 C3 C4 178.6(3) no
C1 C2 C3 C4 -0.8(6) no
C2 C3 C4 C5 0.2(6) no
C3 C4 C5 C6 0.1(6) no
C4 C5 C6 C1 0.1(5) no
C4 C5 C6 C7 179.8(4) no
C1 C6 C7 N1 177.8(3) no
C1 C6 C7 C8 0.3(5) no
C5 C6 C7 N1 -1.8(5) no
N1 C7 C8 C9 -177.8(3) no
C6 C7 C8 C9 -0.3(6) no
C7 C8 C9 C10 0.1(6) no
C8 C9 C10 C1 0.1(6) no
